data_3000396
loop_
_publ_author_name
'Vinci, Doriana'
'Chateigner, Daniel'

_journal_name_full 'Personal communication to COD'
_journal_year 2022
_chemical_formula_moiety 'C5.00 H15.00 Cl3 N2 O2 Pt1'
_chemical_formula_sum 'C5 H15 Cl3 N2 O2 Pt'
_chemical_formula_weight 436.63
_space_group_IT_number 14
_space_group_name_Hall '-P 2ybc'
_space_group_name_H-M_alt 'P 1 21/c 1'
_symmetry_cell_setting monoclinic
_symmetry_space_group_name_H-M 'P 1 21/c 1'
_atom_sites_solution_hydrogens difmap
_atom_sites_solution_primary direct
_cell_angle_alpha 90
_cell_angle_beta 108.5780(10)
_cell_angle_gamma 90
_cell_formula_units_Z 8
_cell_length_a 17.4485(4)
_cell_length_b 13.0070(2)
_cell_length_c 11.9676(2)
_cell_measurement_reflns_used 0
_cell_measurement_temperature 293
_cell_measurement_theta_max 0
_cell_measurement_theta_min 0
_cell_volume 2574.55(8)
_computing_cell_refinement 'DENZO/SCALEPACK (Otwinowski & Minor, 1997)'
_computing_data_collection 'COLLECT (Nonius, 2001).'
_computing_data_reduction 'CrysAlis, (Oxford Diffraction, 2002)'
_computing_molecular_graphics 'CAMERON (Watkin et al., 1996)'
_computing_publication_material 'CRYSTALS (Betteridge et al., 2003)'
_computing_structure_refinement 'CRYSTALS (Betteridge et al., 2003)'
_computing_structure_solution 'SIR92 (Altomare et al., 1994)'
_diffrn_ambient_temperature 293
_diffrn_measured_fraction_theta_full 0.997
_diffrn_measured_fraction_theta_max 0.997
_diffrn_measurement_device Area
_diffrn_measurement_device_type 'Nonius KappaCCD'
_diffrn_measurement_method '\f & \w scans'
_diffrn_radiation_monochromator graphite
_diffrn_radiation_type 'Mo K\a'
_diffrn_radiation_wavelength 0.71073
_diffrn_reflns_av_R_equivalents 0.058
_diffrn_reflns_limit_h_max 24
_diffrn_reflns_limit_h_min -24
_diffrn_reflns_limit_k_max 18
_diffrn_reflns_limit_k_min -18
_diffrn_reflns_limit_l_max 15
_diffrn_reflns_limit_l_min -16
_diffrn_reflns_number 61200
_diffrn_reflns_theta_full 29.542
_diffrn_reflns_theta_max 29.542
_diffrn_reflns_theta_min 1.992
_diffrn_standards_interval_count .
_diffrn_standards_interval_time .
_diffrn_standards_number 0
_exptl_absorpt_coefficient_mu 11.499
_exptl_absorpt_correction_T_max 0.24
_exptl_absorpt_correction_T_min 0.00
_exptl_absorpt_correction_type multi-scan
_exptl_absorpt_process_details 'DENZO/SCALEPACK (Otwinowski & Minor, 1997)'
_exptl_crystal_colour yellow
_exptl_crystal_density_diffrn 2.253
_exptl_crystal_density_method 'not measured'
_exptl_crystal_description lamellar
_exptl_crystal_F_000 1632.000
_exptl_crystal_size_max 0.670
_exptl_crystal_size_mid 0.500
_exptl_crystal_size_min 0.125
_refine_diff_density_max 1.61
_refine_diff_density_min -1.02
_refine_ls_extinction_method None
_refine_ls_goodness_of_fit_ref 1.1248
_refine_ls_hydrogen_treatment constr
_refine_ls_matrix_type full
_refine_ls_number_parameters 291
_refine_ls_number_reflns 4981
_refine_ls_number_restraints 108
_refine_ls_R_factor_all 0.0525
_refine_ls_R_factor_gt 0.0273
_refine_ls_shift/su_max 0.0040521
_refine_ls_shift/su_mean 0.0002131
_refine_ls_structure_factor_coef F
_refine_ls_weighting_details
;
_refine_ls_wR_factor_all         0.0519
_refine_ls_wR_factor_gt          0.0254
_refine_ls_wR_factor_ref         0.0246
_reflns_limit_h_max              22
_reflns_limit_h_min              -24
_reflns_limit_k_max              18
_reflns_limit_k_min              0
_reflns_limit_l_max              16
_reflns_limit_l_min              0
_reflns_number_gt                5228
_reflns_number_total             7190
_reflns_threshold_expression     I>2.0\s(I)
_cod_original_sg_symbol_H-M      'P 1 21/c 1 '
_cod_original_formula_sum        'C5.00 H15.00 Cl3 N2 O2 Pt1'
#BEGIN Tags that were not found in dictionaries:
_iucr_refine_instructions_details_constraints
                                                                   
BLOCK SCALE X'S, U'S 
EQUIV PART(1001, OCC) PART(1002, OCC) 
WEIGHT -1 PART(1002, OCC) 
EQUIV PART(2001, OCC) PART(2002, OCC) 
WEIGHT -1 PART(2002, OCC) 
RIDE C   ( 100,X'S) H   (1002,X'S) H   (1003,X'S) H   (1001,X'S) 
RIDE C   ( 101,X'S) H   (1012,X'S) H   (1013,X'S) H   (1011,X'S) 
RIDE C   (  30,X'S) H   ( 301,X'S) H   ( 303,X'S) H   ( 302,X'S) 
RIDE C   (  31,X'S) H   ( 313,X'S) H   ( 312,X'S) H   ( 311,X'S) 
RIDE C   (  50,X'S) H   ( 501,X'S) H   ( 502,X'S) H   ( 503,X'S) 
RIDE C   (  51,X'S) H   ( 512,X'S) H   ( 511,X'S) H   ( 513,X'S) 
RIDE O   (   1,X'S) H   (   1,X'S) 
RIDE O   (   2,X'S) H   (   2,X'S) 
RIDE O   (   3,X'S) H   (   3,X'S) 
RIDE O   (   4,X'S) H   (   4,X'S) 
RIDE N   (   1,X'S) H   (  10,X'S) H   (  11,X'S) H   (  12,X'S) 
RIDE N   (   2,X'S) H   (  20,X'S) 
RIDE N   (   3,X'S) H   (  30,X'S) H   (  32,X'S) H   (  31,X'S) 
RIDE N   (   4,X'S) H   (  40,X'S) 
RIDE C   (  40,X'S) H   ( 403,X'S) H   ( 402,X'S) H   ( 401,X'S) 
RIDE C   (  41,X'S) H   ( 413,X'S) H   ( 412,X'S) H   ( 411,X'S) 
RIDE C   (  80,X'S) H   ( 803,X'S) H   ( 802,X'S) H   ( 801,X'S) 
RIDE C   (  81,X'S) H   ( 813,X'S) H   ( 812,X'S) H   ( 811,X'S) 
RIDE C   (  90,X'S) H   ( 903,X'S) H   ( 902,X'S) H   ( 901,X'S) 
RIDE C   (  91,X'S) H   ( 913,X'S) H   ( 912,X'S) H   ( 911,X'S) 
END                                                                             
;
_refine_ls_weighting_scheme calc
_cod_data_source_file aquo_complex.cif
_cod_data_source_block aquo-platinum
_cod_depositor_comments
;Releasing structure 3000396 into public domain as personal
 communication to COD.
;
_cod_database_code 3000396
_cod_database_fobs_code 3000396

loop_
_symmetry_equiv_pos_as_xyz
x,y,z
-x,-y,-z
-x,y+1/2,-z+1/2
x,-y+1/2,z+1/2

loop_
_atom_site_label
_atom_site_type_symbol
_atom_site_fract_x
_atom_site_fract_y
_atom_site_fract_z
_atom_site_U_iso_or_equiv
_atom_site_occupancy
_atom_site_adp_type
_atom_site_refinement_flags_posn
_atom_site_refinement_flags_adp
_atom_site_refinement_flags_occupancy
_atom_site_disorder_assembly
_atom_site_disorder_group
_atom_site_attached_hydrogens
H301 H 0.7107 0.0853 0.7909 0.1500 0.707(13) Uiso R . P 1 2 .
H302 H 0.7653 0.0407 0.7205 0.1500 0.707(13) Uiso R . P 1 2 .
H303 H 0.8047 0.0837 0.8494 0.1500 0.707(13) Uiso R . P 1 2 .
H501 H 0.7830 0.0736 0.6304 0.0960 0.293(13) Uiso R . P 1 1 .
H502 H 0.6983 0.0717 0.6490 0.0960 0.293(13) Uiso R . P 1 1 .
H503 H 0.7146 0.1474 0.5575 0.0960 0.293(13) Uiso R . P 1 1 .
H511 H 0.6584 0.1744 0.5976 0.1300 0.707(13) Uiso R . P 1 2 .
H512 H 0.7320 0.1823 0.5495 0.1300 0.707(13) Uiso R . P 1 2 .
H513 H 0.6971 0.2818 0.5893 0.1300 0.707(13) Uiso R . P 1 2 .
H1001 H 0.5694 0.8265 0.9392 0.1210 0.45(3) Uiso R . P 2 1 .
H1002 H 0.4976 0.7555 0.8690 0.1210 0.45(3) Uiso R . P 2 1 .
H1003 H 0.4808 0.8691 0.8976 0.1211 0.45(3) Uiso R . P 2 1 .
H1011 H 0.5349 0.7984 0.9166 0.1500 0.55(3) Uiso R . P 2 2 .
H1012 H 0.4773 0.7377 0.8093 0.1499 0.55(3) Uiso R . P 2 2 .
H1013 H 0.4473 0.8381 0.8531 0.1500 0.55(3) Uiso R . P 2 2 .
H311 H 0.7956 0.0924 0.8625 0.1370 0.293(13) Uiso R . P 1 1 .
H312 H 0.7113 0.1480 0.8456 0.1370 0.293(13) Uiso R . P 1 1 .
H313 H 0.7940 0.2079 0.9057 0.1370 0.293(13) Uiso R . P 1 1 .
H1 H 1.0611 0.2475 0.8513 0.0466 1.0000 Uiso R . . . . .
H2 H 0.9495 0.1617 0.7645 0.0671 1.0000 Uiso R . . . . .
H3 H 0.7605 0.7549 0.6444 0.0590 1.0000 Uiso R . . . . .
H4 H 0.6830 0.8617 0.6786 0.1279 1.0000 Uiso R . . . . .
H30 H 0.8863 0.6567 0.7968 0.0671 1.0000 Uiso R . . . . .
H31 H 0.8893 0.6187 0.9110 0.0672 1.0000 Uiso R . . . . .
H32 H 0.8548 0.5559 0.8081 0.0673 1.0000 Uiso R . . . . .
H10 H 1.1261 0.3785 0.7239 0.0488 1.0000 Uiso R . . . . .
H11 H 1.0814 0.4207 0.6099 0.0491 1.0000 Uiso R . . . . .
H12 H 1.0926 0.4808 0.7142 0.0490 1.0000 Uiso R . . . . .
H20 H 0.8356 0.3574 0.6988 0.0397 1.0000 Uiso R . . . . .
H40 H 0.6161 0.7125 0.8445 0.0639 1.0000 Uiso R . . . . .
C6 C 0.6083(4) 0.8252(6) 0.7529(7) 0.0614 1.0000 Uani . . . . . .
C7 C 0.5302(3) 0.8704(5) 0.7647(6) 0.0884 1.0000 Uani D . . . . .
C100 C 0.5182(14) 0.8244(18) 0.8776(17) 0.0881 0.45(3) Uani D . P 2 1 .
C101 C 0.4931(12) 0.8047(13) 0.8419(18) 0.0888 0.55(3) Uani D . P 2 2 .
C30 C 0.7615(6) 0.0921(7) 0.7764(11) 0.0997 0.707(13) Uani D . P 1 2 .
C31 C 0.7668(14) 0.1575(19) 0.8462(12) 0.0893 0.293(13) Uani D . P 1 1 .
C1 C 0.8507(3) 0.2197(4) 0.7286(4) 0.0322 1.0000 Uani . . . . . .
C2 C 0.7661(2) 0.1967(4) 0.7290(5) 0.0440 1.0000 Uani D . . . . .
C50 C 0.7380(13) 0.1148(15) 0.6325(17) 0.0649 0.293(13) Uani D . P 1 1 .
C51 C 0.7080(5) 0.2098(9) 0.6048(7) 0.0852 0.707(13) Uani D . P 1 2 .
Cl1 Cl 0.95976(9) 0.26987(11) 0.52719(11) 0.0431 1.0000 Uani . . . . . .
Cl2 Cl 1.00656(9) 0.44702(10) 0.87589(11) 0.0396 1.0000 Uani . . . . . .
Cl3 Cl 0.91099(9) 0.50243(10) 0.59741(12) 0.0401 1.0000 Uani . . . . . .
Cl4 Cl 0.80992(9) 0.79329(12) 0.96859(12) 0.0452 1.0000 Uani . . . . . .
Cl5 Cl 0.72940(13) 0.56390(14) 0.94751(18) 0.0675 1.0000 Uani . . . . . .
Cl6 Cl 0.69225(13) 0.57279(17) 0.66060(17) 0.0761 1.0000 Uani . . . . . .
O1 O 1.0373(2) 0.2336(2) 0.7841(3) 0.0319 1.0000 Uani . . . . . .
O2 O 0.9019(2) 0.1444(3) 0.7495(4) 0.0446 1.0000 Uani . . . . . .
O3 O 0.7681(2) 0.7885(3) 0.7043(3) 0.0396 1.0000 Uani . . . . . .
O4 O 0.6394(3) 0.8777(5) 0.6864(6) 0.0851 1.0000 Uani . . . . . .
N1 N 1.0847(3) 0.4179(3) 0.6852(4) 0.0327 1.0000 Uani . . . . . .
N2 N 0.8725(2) 0.3114(3) 0.7099(4) 0.0338 1.0000 Uani . . . . . .
N3 N 0.8605(3) 0.6196(4) 0.8356(5) 0.0450 1.0000 Uani . . . . . .
N4 N 0.6419(3) 0.7438(5) 0.8057(5) 0.0539 1.0000 Uani . . . . . .
Pt1 Pt 0.978876(11) 0.361791(13) 0.698116(15) 0.0239 1.0000 Uani . . . . . .
Pt2 Pt 0.749535(13) 0.681564(17) 0.816439(19) 0.0360 1.0000 Uani . . . . . .
C40 C 0.7073(13) 0.2879(14) 0.693(2) 0.0980 0.293(13) Uani D . P 1 1 .
C41 C 0.7435(6) 0.2770(8) 0.8077(9) 0.0730 0.707(13) Uani D . P 1 2 .
C80 C 0.5354(14) 0.9879(9) 0.778(3) 0.0894 0.45(3) Uani D . P 2 1 .
C81 C 0.5551(11) 0.9757(11) 0.826(2) 0.0895 0.55(3) Uani D . P 2 2 .
C90 C 0.4705(9) 0.882(2) 0.6423(10) 0.0902 0.55(3) Uani D . P 2 2 .
C91 C 0.4614(8) 0.837(2) 0.6562(16) 0.0893 0.45(3) Uani D . P 2 1 .
H403 H 0.6528 0.2631 0.6618 0.1490 0.293(13) Uiso R . P 1 1 .
H402 H 0.7121 0.3298 0.7612 0.1490 0.293(13) Uiso R . P 1 1 .
H401 H 0.7200 0.3284 0.6344 0.1490 0.293(13) Uiso R . P 1 1 .
H413 H 0.6932 0.2582 0.8186 0.1098 0.707(13) Uiso R . P 1 2 .
H412 H 0.7852 0.2802 0.8830 0.1099 0.707(13) Uiso R . P 1 2 .
H411 H 0.7375 0.3431 0.7705 0.1100 0.707(13) Uiso R . P 1 2 .
H803 H 0.4887 1.0134 0.7950 0.1410 0.45(3) Uiso R . P 2 1 .
H802 H 0.5834 1.0109 0.8375 0.1410 0.45(3) Uiso R . P 2 1 .
H801 H 0.5352 1.0132 0.7023 0.1410 0.45(3) Uiso R . P 2 1 .
H813 H 0.5091 1.0036 0.8427 0.1569 0.55(3) Uiso R . P 2 2 .
H812 H 0.5998 0.9704 0.8978 0.1569 0.55(3) Uiso R . P 2 2 .
H811 H 0.5697 1.0195 0.7713 0.1570 0.55(3) Uiso R . P 2 2 .
H903 H 0.4207 0.9077 0.6489 0.1759 0.55(3) Uiso R . P 2 2 .
H902 H 0.4885 0.9262 0.5911 0.1758 0.55(3) Uiso R . P 2 2 .
H901 H 0.4623 0.8135 0.6097 0.1760 0.55(3) Uiso R . P 2 2 .
H913 H 0.4080 0.8690 0.6597 0.1430 0.45(3) Uiso R . P 2 1 .
H912 H 0.4733 0.8580 0.5802 0.1430 0.45(3) Uiso R . P 2 1 .
H911 H 0.4618 0.7583 0.6661 0.1430 0.45(3) Uiso R . P 2 1 .

loop_
_atom_site_aniso_label
_atom_site_aniso_U_11
_atom_site_aniso_U_22
_atom_site_aniso_U_33
_atom_site_aniso_U_23
_atom_site_aniso_U_13
_atom_site_aniso_U_12
C6 0.039(3) 0.071(5) 0.075(5) 0.001(4) 0.020(3) -0.003(3)
C7 0.041(3) 0.098(4) 0.127(6) 0.003(4) 0.028(3) 0.005(3)
C100 0.040(4) 0.099(5) 0.127(6) 0.002(4) 0.029(3) 0.005(3)
C101 0.042(3) 0.099(5) 0.127(6) 0.002(4) 0.029(3) 0.003(3)
C30 0.046(6) 0.067(7) 0.192(16) 0.052(9) 0.047(9) -0.001(6)
C31 0.061(15) 0.15(3) 0.076(14) 0.006(16) 0.043(13) -0.044(17)
C1 0.032(3) 0.034(2) 0.032(2) -0.0048(19) 0.011(2) 0.000(2)
C2 0.028(3) 0.045(3) 0.059(3) -0.001(3) 0.014(2) -0.006(2)
C50 0.045(13) 0.062(15) 0.084(16) -0.021(11) 0.015(12) -0.015(11)
C51 0.027(5) 0.158(14) 0.064(6) -0.016(7) 0.004(4) -0.019(6)
Cl1 0.0507(8) 0.0446(7) 0.0337(6) -0.0132(5) 0.0131(6) -0.0010(6)
Cl2 0.0522(8) 0.0367(6) 0.0305(6) -0.0060(5) 0.0140(5) 0.0025(6)
Cl3 0.0494(8) 0.0306(6) 0.0407(7) 0.0109(5) 0.0150(6) 0.0126(5)
Cl4 0.0529(8) 0.0495(8) 0.0371(7) -0.0099(6) 0.0199(6) -0.0153(6)
Cl5 0.0840(13) 0.0528(10) 0.0766(12) 0.0073(9) 0.0408(10) -0.0186(9)
Cl6 0.0850(14) 0.0757(13) 0.0638(11) -0.0323(10) 0.0186(10) -0.0359(11)
O1 0.0348(19) 0.0192(15) 0.047(2) 0.0029(14) 0.0203(16) 0.0060(13)
O2 0.037(2) 0.0304(18) 0.071(3) 0.0008(19) 0.0237(19) -0.0008(16)
O3 0.041(2) 0.047(2) 0.0339(19) -0.0017(16) 0.0159(17) -0.0047(17)
O4 0.053(3) 0.087(4) 0.123(5) 0.041(4) 0.039(3) 0.021(3)
N1 0.034(2) 0.026(2) 0.043(2) 0.0008(17) 0.0194(19) -0.0010(17)
N2 0.026(2) 0.026(2) 0.049(3) 0.0038(18) 0.0120(19) 0.0041(16)
N3 0.042(3) 0.038(3) 0.058(3) -0.002(2) 0.020(2) 0.001(2)
N4 0.036(3) 0.059(3) 0.072(4) 0.003(3) 0.026(3) -0.013(2)
Pt1 0.02677(8) 0.02050(7) 0.02544(8) 0.00057(7) 0.00965(6) 0.00181(7)
Pt2 0.03468(11) 0.03756(11) 0.03782(11) -0.00574(8) 0.01428(8) -0.00892(8)
C40 0.067(17) 0.070(16) 0.15(3) 0.015(19) 0.024(19) 0.014(12)
C41 0.053(6) 0.090(8) 0.093(9) -0.026(7) 0.048(6) -0.004(6)
C80 0.042(3) 0.098(5) 0.128(6) 0.002(4) 0.027(4) 0.006(3)
C81 0.043(3) 0.098(5) 0.127(6) 0.003(4) 0.027(4) 0.006(3)
C90 0.043(3) 0.099(5) 0.128(6) 0.003(4) 0.026(3) 0.005(3)
C91 0.042(3) 0.098(5) 0.127(6) 0.004(4) 0.027(3) 0.004(3)

loop_
_atom_type_symbol
_atom_type_scat_dispersion_real
_atom_type_scat_dispersion_imag
_atom_type_scat_Cromer_Mann_a1
_atom_type_scat_Cromer_Mann_b1
_atom_type_scat_Cromer_Mann_a2
_atom_type_scat_Cromer_Mann_b2
_atom_type_scat_Cromer_Mann_a3
_atom_type_scat_Cromer_Mann_b3
_atom_type_scat_Cromer_Mann_a4
_atom_type_scat_Cromer_Mann_b4
_atom_type_scat_Cromer_Mann_c
_atom_type_scat_source
C 0.0033 0.0016 2.3100 20.8439 1.0200 10.2075 1.5886 0.5687 0.8650 51.6512 0.2156 'International Tables Vol C 4.2.6.8 and 6.1.1.4'
H 0.0000 0.0000 0.4930 10.5109 0.3229 26.1257 0.1402 3.1424 0.0408 57.7998 0.0030 'International Tables Vol C 4.2.6.8 and 6.1.1.4'
N 0.0061 0.0033 12.2126 0.0057 3.1322 9.8933 2.0125 28.9975 1.1663 0.5826 -11.5290 'International Tables Vol C 4.2.6.8 and 6.1.1.4'
O 0.0106 0.0060 3.0485 13.2771 2.2868 5.7011 1.5463 0.3239 0.8670 32.9089 0.2508 'International Tables Vol C 4.2.6.8 and 6.1.1.4'
Cl 0.1484 0.1585 11.4604 0.0104 7.1964 1.1662 6.2556 18.5194 1.6455 47.7784 -9.5574 'International Tables Vol C 4.2.6.8 and 6.1.1.4'
Pt -1.7033 8.3905 27.0059 1.5129 17.7639 8.8117 15.7131 0.4246 5.7837 38.6103 11.6883 'International Tables Vol C 4.2.6.8 and 6.1.1.4'

loop_
_geom_angle_atom_site_label_1
_geom_angle_site_symmetry_1
_geom_angle_atom_site_label_2
_geom_angle_site_symmetry_2
_geom_angle_atom_site_label_3
_geom_angle_site_symmetry_3
_geom_angle
_geom_angle_publ_flag
C7 . C6 . O4 . 114.5(7) yes
C7 . C6 . N4 . 123.8(7) yes
O4 . C6 . N4 . 121.7(6) yes
C6 . C7 . C100 . 107.6(9) yes
C6 . C7 . C80 . 111.6(9) yes
C100 . C7 . C80 . 108.32(10) yes
C6 . C7 . C91 . 107.2(7) yes
C100 . C7 . C91 . 110.07(10) yes
C80 . C7 . C91 . 112.02(10) yes
C6 . C7 . C101 . 113.4(8) yes
C6 . C7 . C81 . 105.1(8) yes
C101 . C7 . C81 . 108.31(10) yes
C6 . C7 . C90 . 107.9(7) yes
C101 . C7 . C90 . 110.09(10) yes
C81 . C7 . C90 . 112.03(10) yes
C7 . C100 . H1001 . 107.9 no
C7 . C100 . H1002 . 114.6 no
H1001 . C100 . H1002 . 109.5 no
C7 . C100 . H1003 . 106.0 no
H1001 . C100 . H1003 . 109.3 no
H1002 . C100 . H1003 . 109.3 no
C7 . C101 . H1011 . 105.3 no
C7 . C101 . H1012 . 112.3 no
H1011 . C101 . H1012 . 109.6 no
C7 . C101 . H1013 . 111.3 no
H1011 . C101 . H1013 . 109.2 no
H1012 . C101 . H1013 . 109.0 no
H302 . C30 . H303 . 110.1 no
H302 . C30 . H301 . 109.5 no
H303 . C30 . H301 . 109.2 no
H302 . C30 . C2 . 110.2 no
H303 . C30 . C2 . 109.2 no
H301 . C30 . C2 . 108.5 no
H312 . C31 . H313 . 109.9 no
H312 . C31 . H311 . 109.9 no
H313 . C31 . H311 . 109.9 no
H312 . C31 . C2 . 109.0 no
H313 . C31 . C2 . 108.4 no
H311 . C31 . C2 . 109.7 no
C2 . C1 . O2 . 117.8(5) yes
C2 . C1 . N2 . 121.7(5) yes
O2 . C1 . N2 . 120.6(5) yes
C1 . C2 . C31 . 110.9(9) yes
C1 . C2 . C50 . 102.4(9) yes
C31 . C2 . C50 . 112.11(10) yes
C1 . C2 . C40 . 114.4(10) yes
C31 . C2 . C40 . 109.40(10) yes
C50 . C2 . C40 . 107.56(10) yes
C1 . C2 . C30 . 110.8(5) yes
C1 . C2 . C51 . 108.9(5) yes
C30 . C2 . C51 . 112.12(10) yes
C1 . C2 . C41 . 108.0(5) yes
C30 . C2 . C41 . 109.37(10) yes
C51 . C2 . C41 . 107.55(10) yes
C2 . C50 . H502 . 109.3 no
C2 . C50 . H501 . 109.9 no
H502 . C50 . H501 . 109.2 no
C2 . C50 . H503 . 109.7 no
H502 . C50 . H503 . 109.4 no
H501 . C50 . H503 . 109.3 no
C2 . C51 . H513 . 109.1 no
C2 . C51 . H511 . 109.6 no
H513 . C51 . H511 . 109.4 no
C2 . C51 . H512 . 109.3 no
H513 . C51 . H512 . 109.5 no
H511 . C51 . H512 . 109.8 no
H1 . O1 . Pt1 . 109.7 no
C1 . O2 . H2 . 114.9 no
H3 . O3 . Pt2 . 101.5 no
C6 . O4 . H4 . 121.4 no
H10 . N1 . H11 . 109.4 no
H10 . N1 . H12 . 109.3 no
H11 . N1 . H12 . 108.3 no
H10 . N1 . Pt1 . 111.1 no
H11 . N1 . Pt1 . 109.0 no
H12 . N1 . Pt1 . 109.6 no
H20 . N2 . C1 . 115.1 no
H20 . N2 . Pt1 . 115.1 no
C1 . N2 . Pt1 . 129.8(4) yes
H30 . N3 . H32 . 109.3 no
H30 . N3 . H31 . 108.9 no
H32 . N3 . H31 . 109.2 no
H30 . N3 . Pt2 . 110.4 no
H32 . N3 . Pt2 . 109.8 no
H31 . N3 . Pt2 . 109.3 no
H40 . N4 . C6 . 115.3 no
H40 . N4 . Pt2 . 114.9 no
C6 . N4 . Pt2 . 129.7(5) yes
O1 . Pt1 . N1 . 90.71(15) yes
O1 . Pt1 . N2 . 91.24(15) yes
N1 . Pt1 . N2 . 177.93(17) yes
O1 . Pt1 . Cl2 . 90.18(11) yes
N1 . Pt1 . Cl2 . 88.23(13) yes
N2 . Pt1 . Cl2 . 91.08(13) yes
O1 . Pt1 . Cl3 . 178.31(11) yes
N1 . Pt1 . Cl3 . 90.16(13) yes
N2 . Pt1 . Cl3 . 87.90(12) yes
Cl2 . Pt1 . Cl3 . 91.29(5) yes
O1 . Pt1 . Cl1 . 86.10(11) yes
N1 . Pt1 . Cl1 . 89.83(13) yes
N2 . Pt1 . Cl1 . 90.98(13) yes
Cl2 . Pt1 . Cl1 . 175.78(5) yes
Cl3 . Pt1 . Cl1 . 92.46(5) yes
N3 . Pt2 . O3 . 89.96(18) yes
N3 . Pt2 . N4 . 177.4(2) yes
O3 . Pt2 . N4 . 91.4(2) yes
N3 . Pt2 . Cl4 . 88.97(15) yes
O3 . Pt2 . Cl4 . 87.76(11) yes
N4 . Pt2 . Cl4 . 88.81(17) yes
N3 . Pt2 . Cl6 . 89.97(15) yes
O3 . Pt2 . Cl6 . 90.31(12) yes
N4 . Pt2 . Cl6 . 92.29(18) yes
Cl4 . Pt2 . Cl6 . 177.80(6) yes
N3 . Pt2 . Cl5 . 90.34(15) yes
O3 . Pt2 . Cl5 . 178.38(12) yes
N4 . Pt2 . Cl5 . 88.23(17) yes
Cl4 . Pt2 . Cl5 . 90.66(6) yes
Cl6 . Pt2 . Cl5 . 91.28(8) yes
C2 . C40 . H403 . 109.8 no
C2 . C40 . H402 . 109.4 no
H403 . C40 . H402 . 109.2 no
C2 . C40 . H401 . 109.8 no
H403 . C40 . H401 . 109.2 no
H402 . C40 . H401 . 109.4 no
C2 . C41 . H413 . 109.5 no
C2 . C41 . H412 . 109.7 no
H413 . C41 . H412 . 109.7 no
C2 . C41 . H411 . 109.6 no
H413 . C41 . H411 . 108.9 no
H412 . C41 . H411 . 109.5 no
C7 . C80 . H803 . 109.9 no
C7 . C80 . H802 . 113.3 no
H803 . C80 . H802 . 109.4 no
C7 . C80 . H801 . 105.2 no
H803 . C80 . H801 . 109.5 no
H802 . C80 . H801 . 109.5 no
C7 . C81 . H813 . 107.8 no
C7 . C81 . H812 . 112.6 no
H813 . C81 . H812 . 109.5 no
C7 . C81 . H811 . 107.3 no
H813 . C81 . H811 . 109.9 no
H812 . C81 . H811 . 109.7 no
C7 . C90 . H903 . 108.5 no
C7 . C90 . H902 . 114.3 no
H903 . C90 . H902 . 109.3 no
C7 . C90 . H901 . 105.6 no
H903 . C90 . H901 . 109.6 no
H902 . C90 . H901 . 109.4 no
C7 . C91 . H913 . 109.1 no
C7 . C91 . H912 . 110.5 no
H913 . C91 . H912 . 111.5 no
C7 . C91 . H911 . 102.1 no
H913 . C91 . H911 . 111.6 no
H912 . C91 . H911 . 111.6 no

loop_
_geom_bond_atom_site_label_1
_geom_bond_site_symmetry_1
_geom_bond_atom_site_label_2
_geom_bond_site_symmetry_2
_geom_bond_distance
_geom_bond_publ_flag
H301 . C30 . 0.959 no
H302 . C30 . 0.963 no
H303 . C30 . 0.961 no
H501 . C50 . 0.959 no
H502 . C50 . 0.960 no
H503 . C50 . 0.958 no
H511 . C51 . 0.959 no
H512 . C51 . 0.958 no
H513 . C51 . 0.961 no
H1001 . C100 . 0.961 no
H1002 . C100 . 0.959 no
H1003 . C100 . 0.959 no
H1011 . C101 . 0.961 no
H1012 . C101 . 0.960 no
H1013 . C101 . 0.955 no
H311 . C31 . 0.971 no
H312 . C31 . 0.974 no
H313 . C31 . 0.973 no
H1 . O1 . 0.799 no
H2 . O2 . 0.822 no
H3 . O3 . 0.813 no
H4 . O4 . 0.822 no
H30 . N3 . 0.885 no
H31 . N3 . 0.883 no
H32 . N3 . 0.885 no
H10 . N1 . 0.887 no
H11 . N1 . 0.885 no
H12 . N1 . 0.882 no
H20 . N2 . 0.858 no
H40 . N4 . 0.848 no
C6 . C7 . 1.531(8) yes
C6 . O4 . 1.294(9) yes
C6 . N4 . 1.276(9) yes
C7 . C100 . 1.552(9) yes
C7 . C80 . 1.536(9) yes
C7 . C91 . 1.524(9) yes
C7 . C101 . 1.544(9) yes
C7 . C81 . 1.548(9) yes
C7 . C90 . 1.510(9) yes
C30 . C2 . 1.486(8) yes
C31 . C2 . 1.489(9) yes
C1 . C2 . 1.509(6) yes
C1 . O2 . 1.295(6) yes
C1 . N2 . 1.293(6) yes
C2 . C50 . 1.532(9) yes
C2 . C40 . 1.537(9) yes
C2 . C51 . 1.518(8) yes
C2 . C41 . 1.540(8) yes
Cl1 . Pt1 . 2.3000(12) yes
Cl2 . Pt1 . 2.3095(12) yes
Cl3 . Pt1 . 2.3005(12) yes
Cl4 . Pt2 . 2.3055(13) yes
Cl5 . Pt2 . 2.2973(17) yes
Cl6 . Pt2 . 2.3003(17) yes
O1 . Pt1 . 2.052(3) yes
O3 . Pt2 . 2.029(4) yes
N1 . Pt1 . 2.036(4) yes
N2 . Pt1 . 2.016(4) yes
N3 . Pt2 . 2.041(5) yes
N4 . Pt2 . 2.011(5) yes
C40 . H403 . 0.961 no
C40 . H402 . 0.960 no
C40 . H401 . 0.959 no
C41 . H413 . 0.960 no
C41 . H412 . 0.962 no
C41 . H411 . 0.958 no
C80 . H803 . 0.960 no
C80 . H802 . 0.960 no
C80 . H801 . 0.961 no
C81 . H813 . 0.959 no
C81 . H812 . 0.962 no
C81 . H811 . 0.961 no
C90 . H903 . 0.960 no
C90 . H902 . 0.964 no
C90 . H901 . 0.963 no
C91 . H913 . 1.033 no
C91 . H912 . 1.033 no
C91 . H911 . 1.031 no

loop_
_geom_hbond_atom_site_label_D
_geom_hbond_site_symmetry_D
_geom_hbond_atom_site_label_H
_geom_hbond_site_symmetry_H
_geom_hbond_atom_site_label_A
_geom_hbond_site_symmetry_A
_geom_hbond_angle_DHA
_geom_hbond_distance_DH
_geom_hbond_distance_HA
_geom_hbond_distance_DA
_geom_hbond_publ_flag
O2 . H2 . O1 . 163.16(16) 0.822 1.746 2.54(2) yes
O4 . H4 . O3 . 154.6(2) 0.822 1.707 2.48(2) yes
N3 . H30 . O1 3_756 172.07(16) 0.885 2.132 3.01(2) yes
N1 . H10 . O3 3_746 171.56(15) 0.887 2.122 3.00(2) yes
N1 . H12 . O2 3_756 168.67(16) 0.882 2.168 3.04(2) yes
C40 . H403 . C101 3_646 141.4(6) 0.961 2.589 3.39(2) yes
